data_4121133
loop_
_publ_author_name
'Qi-Qiang Wang'
'Rowshan Ara Begum'
'Victor W. Day'
'Kristin Bowman-James'

_publ_section_title
;
 Chemical Mustard Containment Using Simple Palladium Pincer Complexes: The
 Influence of Molecular Walls
;
_journal_name_full 'Journal of the American Chemical Society'
_journal_page_first 17193
_journal_page_last 17199
_journal_paper_doi 10.1021/ja408770u
_journal_volume 135
_journal_year 2013
_chemical_formula_sum 'C38 H30 N4 O3'
_chemical_formula_weight 590.66
_chemical_name_systematic
; 
 ? 
;
_space_group_IT_number 2
_symmetry_cell_setting triclinic
_symmetry_space_group_name_Hall '-P 1'
_symmetry_space_group_name_H-M 'P -1'
_atom_sites_solution_hydrogens difmap
_atom_sites_solution_primary direct
_atom_sites_solution_secondary difmap
_audit_creation_method SHELXTL
_cell_angle_alpha 72.002(2)
_cell_angle_beta 76.863(2)
_cell_angle_gamma 72.732(2)
_cell_formula_units_Z 2
_cell_length_a 9.4445(4)
_cell_length_b 12.4788(5)
_cell_length_c 13.8247(5)
_cell_measurement_reflns_used 7312
_cell_measurement_temperature 100(2)
_cell_measurement_theta_max 68.55
_cell_measurement_theta_min 3.40
_cell_volume 1463.17(10)
_computing_cell_refinement 'Bruker SAINT'
_computing_data_collection 'Bruker APEX2'
_computing_data_reduction 'Bruker SAINT'
_computing_molecular_graphics 'Bruker SHELXTL'
_computing_publication_material 'Bruker SHELXTL'
_computing_structure_refinement 'Bruker SHELXTL'
_computing_structure_solution 'Bruker SHELXTL'
_diffrn_ambient_temperature 100(2)
_diffrn_measured_fraction_theta_full 0.941
_diffrn_measured_fraction_theta_max 0.907
_diffrn_measurement_device_type 'Bruker APEX-II CCD'
_diffrn_measurement_method '\f and \w scans'
_diffrn_radiation_monochromator 'Helios multilayer optics'
_diffrn_radiation_source 'Bruker MicroStar microfocus rotating anode'
_diffrn_radiation_type CuK\a
_diffrn_radiation_wavelength 1.54178
_diffrn_reflns_av_R_equivalents 0.0258
_diffrn_reflns_av_sigmaI/netI 0.0266
_diffrn_reflns_limit_h_max 10
_diffrn_reflns_limit_h_min -9
_diffrn_reflns_limit_k_max 13
_diffrn_reflns_limit_k_min -14
_diffrn_reflns_limit_l_max 16
_diffrn_reflns_limit_l_min -16
_diffrn_reflns_number 15816
_diffrn_reflns_theta_full 66.00
_diffrn_reflns_theta_max 69.21
_diffrn_reflns_theta_min 3.40
_exptl_absorpt_coefficient_mu 0.689
_exptl_absorpt_correction_T_max 1.000
_exptl_absorpt_correction_T_min 0.832
_exptl_absorpt_correction_type multi-scan
_exptl_crystal_colour colourless
_exptl_crystal_density_diffrn 1.341
_exptl_crystal_description 'Rectangular parallelepiped'
_exptl_crystal_F_000 620
_exptl_crystal_size_max 0.12
_exptl_crystal_size_mid 0.05
_exptl_crystal_size_min 0.01
_refine_diff_density_max 0.414
_refine_diff_density_min -0.223
_refine_diff_density_rms 0.040
_refine_ls_extinction_method none
_refine_ls_goodness_of_fit_ref 1.056
_refine_ls_hydrogen_treatment mixed
_refine_ls_matrix_type full
_refine_ls_number_parameters 519
_refine_ls_number_reflns 4958
_refine_ls_number_restraints 0
_refine_ls_restrained_S_all 1.056
_refine_ls_R_factor_all 0.0468
_refine_ls_R_factor_gt 0.0399
_refine_ls_shift/su_max 0.000
_refine_ls_shift/su_mean 0.000
_refine_ls_structure_factor_coef Fsqd
_refine_ls_weighting_details 'calc w=1/[\s^2^(Fo^2^)+(0.0650P)^2^+0.3865P] where P=(Fo^2^+2Fc^2^)/3'
_refine_ls_weighting_scheme calc
_refine_ls_wR_factor_gt 0.1089
_refine_ls_wR_factor_ref 0.1132
_reflns_number_gt 4231
_reflns_number_total 4958
_reflns_threshold_expression >2sigma(I)
_cod_data_source_file ja408770u_si_002_1.cif
_cod_data_source_block q61c_H2Lf
_cod_database_code 4121133

loop_
_symmetry_equiv_pos_as_xyz
'x, y, z'
'-x, -y, -z'

loop_
_atom_site_label
_atom_site_type_symbol
_atom_site_fract_x
_atom_site_fract_y
_atom_site_fract_z
_atom_site_U_iso_or_equiv
_atom_site_adp_type
_atom_site_occupancy
_atom_site_symmetry_multiplicity
_atom_site_calc_flag
_atom_site_refinement_flags
_atom_site_disorder_assembly
_atom_site_disorder_group
O1 O 0.71504(11) -0.14156(9) 0.24162(8) 0.0278(2) Uani 1 1 d . . .
O2 O 0.04757(12) 0.14879(9) 0.49730(9) 0.0329(3) Uani 1 1 d . . .
N1 N 0.38998(13) 0.03875(10) 0.35033(9) 0.0211(3) Uani 1 1 d . . .
N2 N 0.62438(14) 0.05545(10) 0.20030(9) 0.0230(3) Uani 1 1 d . . .
H2N H 0.549(2) 0.1115(16) 0.2141(13) 0.030(4) Uiso 1 1 d . . .
N3 N 0.18298(14) 0.23798(10) 0.35192(10) 0.0248(3) Uani 1 1 d . . .
H3N H 0.268(2) 0.2273(14) 0.3128(14) 0.026(4) Uiso 1 1 d . . .
C1 C 0.62225(16) -0.05346(12) 0.25670(10) 0.0222(3) Uani 1 1 d . . .
C2 C 0.49340(15) -0.06013(12) 0.34432(10) 0.0210(3) Uani 1 1 d . . .
C3 C 0.48560(17) -0.16635(12) 0.41470(11) 0.0254(3) Uani 1 1 d . . .
H3 H 0.565(2) -0.2337(16) 0.4093(13) 0.031(4) Uiso 1 1 d . . .
C4 C 0.36629(18) -0.16957(13) 0.49402(11) 0.0271(3) Uani 1 1 d . . .
H4 H 0.357(2) -0.2412(16) 0.5437(14) 0.030(4) Uiso 1 1 d . . .
C5 C 0.25666(17) -0.06818(12) 0.50019(11) 0.0246(3) Uani 1 1 d . . .
H5 H 0.1687(19) -0.0659(14) 0.5534(13) 0.024(4) Uiso 1 1 d . . .
C6 C 0.27434(16) 0.03361(12) 0.42618(10) 0.0215(3) Uani 1 1 d . . .
C7 C 0.15592(16) 0.14585(12) 0.42978(11) 0.0239(3) Uani 1 1 d . . .
C8 C 0.73810(16) 0.08612(12) 0.11705(11) 0.0227(3) Uani 1 1 d . . .
C9 C 0.69937(16) 0.13415(12) 0.01752(11) 0.0236(3) Uani 1 1 d . . .
C10 C 0.55575(17) 0.14260(13) -0.00543(12) 0.0279(3) Uani 1 1 d . . .
H10 H 0.4803(19) 0.1156(14) 0.0507(14) 0.027(4) Uiso 1 1 d . . .
C11 C 0.52229(19) 0.19092(14) -0.10309(12) 0.0326(4) Uani 1 1 d . . .
H11 H 0.425(2) 0.1960(17) -0.1189(15) 0.040(5) Uiso 1 1 d . . .
C12 C 0.63019(19) 0.23418(14) -0.18429(12) 0.0326(4) Uani 1 1 d . . .
H12 H 0.602(2) 0.2708(18) -0.2521(16) 0.043(5) Uiso 1 1 d . . .
C13 C 0.76882(18) 0.22539(13) -0.16592(12) 0.0303(3) Uani 1 1 d . . .
H13 H 0.845(2) 0.2557(16) -0.2226(14) 0.033(5) Uiso 1 1 d . . .
C14 C 0.80996(17) 0.17434(12) -0.06533(11) 0.0254(3) Uani 1 1 d . . .
C15 C 0.95267(17) 0.16372(13) -0.04592(11) 0.0260(3) Uani 1 1 d . . .
H15 H 1.029(2) 0.1920(16) -0.1025(14) 0.033(5) Uiso 1 1 d . . .
C16 C 0.99126(16) 0.11439(12) 0.05265(11) 0.0250(3) Uani 1 1 d . . .
C17 C 1.13757(17) 0.10247(14) 0.07314(12) 0.0298(3) Uani 1 1 d . . .
H17 H 1.214(2) 0.1310(15) 0.0144(14) 0.028(4) Uiso 1 1 d . . .
C18 C 1.17424(19) 0.05357(15) 0.16953(13) 0.0330(4) Uani 1 1 d . . .
H18 H 1.276(2) 0.0470(17) 0.1816(15) 0.040(5) Uiso 1 1 d . . .
C19 C 1.06678(18) 0.01274(14) 0.25225(12) 0.0299(3) Uani 1 1 d . . .
H19 H 1.098(2) -0.0273(16) 0.3209(15) 0.033(5) Uiso 1 1 d . . .
C20 C 0.92581(17) 0.02286(13) 0.23676(11) 0.0257(3) Uani 1 1 d . . .
H20 H 0.8523(19) -0.0063(14) 0.2957(13) 0.025(4) Uiso 1 1 d . . .
C21 C 0.88189(16) 0.07418(12) 0.13681(11) 0.0231(3) Uani 1 1 d . . .
C22 C 0.09647(16) 0.35492(12) 0.34663(11) 0.0245(3) Uani 1 1 d . . .
C23 C -0.04311(16) 0.39319(13) 0.31209(11) 0.0260(3) Uani 1 1 d . . .
C24 C -0.10747(18) 0.31996(14) 0.28249(12) 0.0308(3) Uani 1 1 d . . .
H24 H -0.053(2) 0.2402(16) 0.2853(13) 0.030(4) Uiso 1 1 d . . .
C25 C -0.2448(2) 0.36172(17) 0.25056(13) 0.0389(4) Uani 1 1 d . . .
H25 H -0.286(2) 0.3086(17) 0.2331(14) 0.036(5) Uiso 1 1 d . . .
C26 C -0.3256(2) 0.47896(17) 0.24539(14) 0.0431(4) Uani 1 1 d . . .
H26 H -0.423(3) 0.5061(19) 0.2213(17) 0.053(6) Uiso 1 1 d . . .
C27 C -0.26730(19) 0.55151(16) 0.27107(13) 0.0369(4) Uani 1 1 d . . .
H27 H -0.321(2) 0.6353(18) 0.2651(15) 0.041(5) Uiso 1 1 d . . .
C28 C -0.12561(17) 0.51190(13) 0.30622(11) 0.0298(3) Uani 1 1 d . . .
C29 C -0.06758(18) 0.58469(13) 0.33694(11) 0.0303(4) Uani 1 1 d . . .
H29 H -0.124(2) 0.6657(17) 0.3329(14) 0.033(5) Uiso 1 1 d . . .
C30 C 0.06919(18) 0.54582(13) 0.37329(11) 0.0282(3) Uani 1 1 d . . .
C31 C 0.1271(2) 0.61723(14) 0.40938(11) 0.0325(4) Uani 1 1 d . . .
H31 H 0.063(2) 0.6916(17) 0.4107(14) 0.038(5) Uiso 1 1 d . . .
C32 C 0.2624(2) 0.57909(15) 0.44225(12) 0.0372(4) Uani 1 1 d . . .
H32 H 0.307(2) 0.6189(16) 0.4649(14) 0.031(5) Uiso 1 1 d . . .
C33 C 0.3508(2) 0.46559(15) 0.44076(12) 0.0347(4) Uani 1 1 d . . .
H33 H 0.456(2) 0.4382(17) 0.4645(15) 0.043(5) Uiso 1 1 d . . .
C34 C 0.29907(18) 0.39265(14) 0.40957(12) 0.0299(3) Uani 1 1 d . . .
H34 H 0.362(2) 0.3113(16) 0.4081(14) 0.031(4) Uiso 1 1 d . . .
C35 C 0.15639(17) 0.42911(12) 0.37583(10) 0.0254(3) Uani 1 1 d . . .
O1S O 0.4372(4) 0.2925(3) 0.1873(3) 0.0359(6) Uani 0.692(4) 1 d P A 1
N1S N 0.2897(7) 0.4374(3) 0.0799(3) 0.0426(10) Uani 0.692(4) 1 d P A 1
C1S C 0.3917(4) 0.3903(2) 0.14156(19) 0.0443(8) Uani 0.692(4) 1 d P A 1
H1SA H 0.4372 0.4440 0.1511 0.053 Uiso 0.692(4) 1 calc PR A 1
C2S C 0.2058(4) 0.3596(3) 0.0650(2) 0.0526(9) Uani 0.692(4) 1 d P A 1
H2SA H 0.2543 0.2783 0.0946 0.079 Uiso 0.692(4) 1 calc PR A 1
H2SB H 0.2065 0.3723 -0.0086 0.079 Uiso 0.692(4) 1 calc PR A 1
H2SC H 0.1020 0.3777 0.0994 0.079 Uiso 0.692(4) 1 calc PR A 1
C3S C 0.2272(7) 0.5584(3) 0.0411(3) 0.109(2) Uani 0.692(4) 1 d P A 1
H3SA H 0.2863 0.6031 0.0551 0.163 Uiso 0.692(4) 1 calc PR A 1
H3SB H 0.1235 0.5791 0.0747 0.163 Uiso 0.692(4) 1 calc PR A 1
H3SC H 0.2290 0.5761 -0.0333 0.163 Uiso 0.692(4) 1 calc PR A 1
O1S' O 0.4114(11) 0.2827(9) 0.1758(7) 0.036(2) Uiso 0.308(4) 1 d P A 2
N1S' N 0.2528(12) 0.4269(11) 0.0820(9) 0.040(3) Uiso 0.308(4) 1 d P A 2
C1S' C 0.3172(7) 0.3278(6) 0.1246(5) 0.0455(17) Uiso 0.308(4) 1 d P A 2
H1SB H 0.2789 0.2719 0.1120 0.055 Uiso 0.308(4) 1 calc PR A 2
C2S' C 0.311(2) 0.5268(18) 0.0931(16) 0.171(8) Uiso 0.308(4) 1 d P A 2
H2SD H 0.4025 0.4935 0.1249 0.257 Uiso 0.308(4) 1 calc PR A 2
H2SE H 0.2340 0.5712 0.1365 0.257 Uiso 0.308(4) 1 calc PR A 2
H2SF H 0.3327 0.5785 0.0250 0.257 Uiso 0.308(4) 1 calc PR A 2
C3S' C 0.1266(13) 0.4691(10) 0.0318(9) 0.095(3) Uiso 0.308(4) 1 d P A 2
H3SD H 0.0990 0.4040 0.0217 0.143 Uiso 0.308(4) 1 calc PR A 2
H3SE H 0.1495 0.5225 -0.0351 0.143 Uiso 0.308(4) 1 calc PR A 2
H3SF H 0.0430 0.5104 0.0737 0.143 Uiso 0.308(4) 1 calc PR A 2

loop_
_atom_site_aniso_label
_atom_site_aniso_U_11
_atom_site_aniso_U_22
_atom_site_aniso_U_33
_atom_site_aniso_U_23
_atom_site_aniso_U_13
_atom_site_aniso_U_12
O1 0.0242(6) 0.0231(5) 0.0310(5) -0.0083(4) -0.0009(4) 0.0004(4)
O2 0.0286(6) 0.0272(6) 0.0357(6) -0.0100(4) 0.0072(4) -0.0031(4)
N1 0.0198(6) 0.0215(6) 0.0222(6) -0.0071(4) -0.0048(4) -0.0027(4)
N2 0.0190(6) 0.0221(6) 0.0232(6) -0.0059(5) -0.0019(4) 0.0009(5)
N3 0.0208(7) 0.0213(6) 0.0277(6) -0.0077(5) 0.0006(5) 0.0001(5)
C1 0.0204(8) 0.0223(7) 0.0227(7) -0.0063(5) -0.0055(5) -0.0015(5)
C2 0.0210(8) 0.0210(7) 0.0216(7) -0.0071(5) -0.0062(5) -0.0021(5)
C3 0.0262(8) 0.0196(7) 0.0271(7) -0.0061(6) -0.0043(6) -0.0006(6)
C4 0.0318(9) 0.0218(7) 0.0254(7) -0.0039(6) -0.0038(6) -0.0060(6)
C5 0.0256(8) 0.0255(7) 0.0228(7) -0.0082(6) -0.0006(6) -0.0065(6)
C6 0.0217(8) 0.0216(7) 0.0230(7) -0.0093(5) -0.0043(5) -0.0036(5)
C7 0.0215(8) 0.0240(7) 0.0275(7) -0.0108(6) -0.0030(6) -0.0037(5)
C8 0.0229(8) 0.0201(7) 0.0236(7) -0.0075(5) -0.0012(5) -0.0031(5)
C9 0.0228(8) 0.0207(7) 0.0256(7) -0.0075(5) -0.0036(5) -0.0012(5)
C10 0.0226(8) 0.0290(8) 0.0287(8) -0.0053(6) -0.0041(6) -0.0034(6)
C11 0.0257(9) 0.0371(9) 0.0326(8) -0.0067(7) -0.0102(6) -0.0023(6)
C12 0.0331(10) 0.0354(9) 0.0256(8) -0.0036(6) -0.0104(6) -0.0028(6)
C13 0.0314(9) 0.0306(8) 0.0253(7) -0.0047(6) -0.0028(6) -0.0061(6)
C14 0.0257(8) 0.0235(7) 0.0253(7) -0.0065(6) -0.0034(6) -0.0036(5)
C15 0.0253(8) 0.0253(7) 0.0266(7) -0.0080(6) 0.0005(6) -0.0070(6)
C16 0.0243(8) 0.0243(7) 0.0281(7) -0.0112(6) -0.0030(6) -0.0043(5)
C17 0.0239(8) 0.0337(8) 0.0341(8) -0.0119(6) -0.0022(6) -0.0085(6)
C18 0.0270(9) 0.0385(9) 0.0379(9) -0.0137(7) -0.0094(6) -0.0074(6)
C19 0.0308(9) 0.0328(8) 0.0290(8) -0.0108(6) -0.0097(6) -0.0052(6)
C20 0.0276(8) 0.0256(7) 0.0250(7) -0.0103(6) -0.0043(6) -0.0039(6)
C21 0.0232(8) 0.0212(7) 0.0251(7) -0.0100(5) -0.0032(5) -0.0021(5)
C22 0.0234(8) 0.0222(7) 0.0226(7) -0.0056(5) 0.0000(5) -0.0006(5)
C23 0.0239(8) 0.0275(8) 0.0209(7) -0.0046(6) -0.0003(5) -0.0020(6)
C24 0.0282(9) 0.0335(9) 0.0272(8) -0.0067(6) -0.0017(6) -0.0055(6)
C25 0.0345(10) 0.0513(11) 0.0318(8) -0.0091(7) -0.0065(7) -0.0125(8)
C26 0.0262(10) 0.0570(12) 0.0378(9) -0.0084(8) -0.0088(7) 0.0010(7)
C27 0.0301(9) 0.0384(9) 0.0322(8) -0.0072(7) -0.0061(6) 0.0053(7)
C28 0.0265(8) 0.0302(8) 0.0223(7) -0.0033(6) -0.0003(6) 0.0023(6)
C29 0.0331(9) 0.0225(8) 0.0250(7) -0.0045(6) 0.0010(6) 0.0024(6)
C30 0.0340(9) 0.0229(7) 0.0204(7) -0.0037(5) 0.0025(6) -0.0033(6)
C31 0.0441(10) 0.0244(8) 0.0223(7) -0.0042(6) 0.0032(6) -0.0066(7)
C32 0.0536(12) 0.0360(9) 0.0267(8) -0.0083(7) -0.0027(7) -0.0202(8)
C33 0.0356(10) 0.0375(9) 0.0323(8) -0.0067(7) -0.0069(7) -0.0119(7)
C34 0.0302(9) 0.0291(8) 0.0282(8) -0.0069(6) -0.0036(6) -0.0050(6)
C35 0.0256(8) 0.0248(7) 0.0203(7) -0.0045(5) 0.0001(5) -0.0023(6)
O1S 0.0349(17) 0.0263(12) 0.0414(14) -0.0098(10) 0.0003(11) -0.0034(10)
N1S 0.075(3) 0.0226(15) 0.0378(15) -0.0103(9) -0.0187(17) -0.0124(16)
C1S 0.072(2) 0.0300(14) 0.0343(13) -0.0037(11) -0.0131(12) -0.0192(12)
C2S 0.0508(19) 0.063(2) 0.0478(17) -0.0173(14) -0.0056(13) -0.0170(14)
C3S 0.213(6) 0.0346(18) 0.081(3) -0.0076(17) -0.090(4) 0.009(2)

loop_
_atom_type_symbol
_atom_type_description
_atom_type_scat_dispersion_real
_atom_type_scat_dispersion_imag
_atom_type_scat_source
C C 0.0181 0.0091 'International Tables Vol C Tables 4.2.6.8 and 6.1.1.4'
H H 0.0000 0.0000 'International Tables Vol C Tables 4.2.6.8 and 6.1.1.4'
N N 0.0311 0.0180 'International Tables Vol C Tables 4.2.6.8 and 6.1.1.4'
O O 0.0492 0.0322 'International Tables Vol C Tables 4.2.6.8 and 6.1.1.4'

loop_
_geom_angle_atom_site_label_1
_geom_angle_atom_site_label_2
_geom_angle_atom_site_label_3
_geom_angle
C6 N1 C2 118.00(12)
C1 N2 C8 125.11(12)
C1 N2 H2N 117.5(12)
C8 N2 H2N 117.3(12)
C7 N3 C22 123.26(12)
C7 N3 H3N 116.7(11)
C22 N3 H3N 118.3(11)
O1 C1 N2 124.95(13)
O1 C1 C2 121.14(12)
N2 C1 C2 113.90(12)
N1 C2 C3 122.65(13)
N1 C2 C1 117.44(12)
C3 C2 C1 119.91(12)
C4 C3 C2 118.51(13)
C4 C3 H3 122.0(11)
C2 C3 H3 119.4(11)
C3 C4 C5 119.52(13)
C3 C4 H4 120.7(11)
C5 C4 H4 119.8(11)
C4 C5 C6 117.67(13)
C4 C5 H5 122.9(10)
C6 C5 H5 119.4(10)
N1 C6 C5 123.63(13)
N1 C6 C7 117.22(12)
C5 C6 C7 119.15(12)
O2 C7 N3 125.04(13)
O2 C7 C6 121.29(13)
N3 C7 C6 113.66(12)
C21 C8 C9 121.78(13)
C21 C8 N2 119.71(13)
C9 C8 N2 118.40(13)
C8 C9 C10 122.87(13)
C8 C9 C14 118.66(14)
C10 C9 C14 118.45(13)
C11 C10 C9 120.97(14)
C11 C10 H10 120.4(10)
C9 C10 H10 118.6(10)
C10 C11 C12 120.47(16)
C10 C11 H11 121.0(12)
C12 C11 H11 118.5(11)
C13 C12 C11 120.25(15)
C13 C12 H12 121.1(12)
C11 C12 H12 118.6(12)
C12 C13 C14 121.43(14)
C12 C13 H13 120.6(11)
C14 C13 H13 118.0(11)
C15 C14 C13 121.85(13)
C15 C14 C9 119.77(13)
C13 C14 C9 118.38(14)
C14 C15 C16 121.35(13)
C14 C15 H15 120.1(11)
C16 C15 H15 118.5(11)
C15 C16 C17 121.74(13)
C15 C16 C21 119.76(14)
C17 C16 C21 118.50(14)
C18 C17 C16 121.22(14)
C18 C17 H17 120.1(10)
C16 C17 H17 118.7(10)
C17 C18 C19 120.22(15)
C17 C18 H18 119.5(11)
C19 C18 H18 120.3(11)
C20 C19 C18 120.75(14)
C20 C19 H19 120.3(11)
C18 C19 H19 118.9(11)
C19 C20 C21 121.03(14)
C19 C20 H20 119.5(10)
C21 C20 H20 119.5(10)
C8 C21 C20 123.06(13)
C8 C21 C16 118.66(13)
C20 C21 C16 118.27(13)
C23 C22 C35 121.69(13)
C23 C22 N3 120.05(14)
C35 C22 N3 118.25(13)
C22 C23 C24 123.09(14)
C22 C23 C28 118.42(14)
C24 C23 C28 118.49(14)
C25 C24 C23 120.48(16)
C25 C24 H24 120.1(11)
C23 C24 H24 119.4(11)
C24 C25 C26 120.58(18)
C24 C25 H25 118.1(12)
C26 C25 H25 121.3(12)
C27 C26 C25 120.67(17)
C27 C26 H26 121.0(13)
C25 C26 H26 118.3(13)
C26 C27 C28 120.98(16)
C26 C27 H27 121.8(11)
C28 C27 H27 117.3(11)
C29 C28 C27 121.34(15)
C29 C28 C23 119.87(15)
C27 C28 C23 118.78(16)
C30 C29 C28 121.59(14)
C30 C29 H29 118.4(11)
C28 C29 H29 120.0(11)
C29 C30 C31 122.41(14)
C29 C30 C35 119.50(15)
C31 C30 C35 118.09(15)
C32 C31 C30 121.75(15)
C32 C31 H31 123.0(12)
C30 C31 H31 115.2(12)
C31 C32 C33 120.00(16)
C31 C32 H32 127.2(12)
C33 C32 H32 112.8(12)
C34 C33 C32 120.66(17)
C34 C33 H33 120.2(11)
C32 C33 H33 119.1(11)
C33 C34 C35 120.93(15)
C33 C34 H34 121.2(11)
C35 C34 H34 117.9(10)
C22 C35 C34 122.66(13)
C22 C35 C30 118.84(14)
C34 C35 C30 118.49(14)
C1S N1S C3S 126.6(4)
C1S N1S C2S 117.8(3)
C3S N1S C2S 114.3(4)
O1S C1S N1S 131.4(4)
O1S C1S H1SA 114.3
N1S C1S H1SA 114.3
N1S C2S H2SA 109.5
N1S C2S H2SB 109.5
H2SA C2S H2SB 109.5
N1S C2S H2SC 109.5
H2SA C2S H2SC 109.5
H2SB C2S H2SC 109.5
N1S C3S H3SA 109.5
N1S C3S H3SB 109.5
H3SA C3S H3SB 109.5
N1S C3S H3SC 109.5
H3SA C3S H3SC 109.5
H3SB C3S H3SC 109.5
C1S' N1S' C3S' 131.8(10)
C1S' N1S' C2S' 115.7(12)
C3S' N1S' C2S' 112.3(12)
O1S' C1S' N1S' 138.4(9)
O1S' C1S' H1SB 110.8
N1S' C1S' H1SB 110.8
N1S' C2S' H2SD 109.5
N1S' C2S' H2SE 109.5
H2SD C2S' H2SE 109.5
N1S' C2S' H2SF 109.5
H2SD C2S' H2SF 109.5
H2SE C2S' H2SF 109.5
N1S' C3S' H3SD 109.5
N1S' C3S' H3SE 109.5
H3SD C3S' H3SE 109.5
N1S' C3S' H3SF 109.5
H3SD C3S' H3SF 109.5
H3SE C3S' H3SF 109.5

loop_
_geom_bond_atom_site_label_1
_geom_bond_atom_site_label_2
_geom_bond_distance
O1 C1 1.2275(18)
O2 C7 1.2185(18)
N1 C6 1.3326(18)
N1 C2 1.3395(18)
N2 C1 1.3452(18)
N2 C8 1.4263(18)
N2 H2N 0.872(19)
N3 C7 1.3529(19)
N3 C22 1.4337(18)
N3 H3N 0.861(18)
C1 C2 1.5110(19)
C2 C3 1.392(2)
C3 C4 1.383(2)
C3 H3 0.958(18)
C4 C5 1.389(2)
C4 H4 0.957(18)
C5 C6 1.390(2)
C5 H5 0.976(17)
C6 C7 1.5175(19)
C8 C21 1.402(2)
C8 C9 1.406(2)
C9 C10 1.429(2)
C9 C14 1.438(2)
C10 C11 1.365(2)
C10 H10 0.976(17)
C11 C12 1.422(2)
C11 H11 0.97(2)
C12 C13 1.356(2)
C12 H12 0.97(2)
C13 C14 1.429(2)
C13 H13 0.998(19)
C14 C15 1.394(2)
C15 C16 1.394(2)
C15 H15 0.989(18)
C16 C17 1.429(2)
C16 C21 1.440(2)
C17 C18 1.360(2)
C17 H17 1.009(18)
C18 C19 1.420(2)
C18 H18 0.98(2)
C19 C20 1.359(2)
C19 H19 0.991(19)
C20 C21 1.431(2)
C20 H20 0.994(17)
C22 C23 1.402(2)
C22 C35 1.409(2)
C23 C24 1.430(2)
C23 C28 1.441(2)
C24 C25 1.366(2)
C24 H24 0.970(19)
C25 C26 1.423(3)
C25 H25 0.97(2)
C26 C27 1.354(3)
C26 H26 0.98(2)
C27 C28 1.423(2)
C27 H27 1.00(2)
C28 C29 1.395(2)
C29 C30 1.389(2)
C29 H29 0.983(19)
C30 C31 1.425(2)
C30 C35 1.439(2)
C31 C32 1.354(3)
C31 H31 0.95(2)
C32 C33 1.418(3)
C32 H32 0.90(2)
C33 C34 1.362(2)
C33 H33 1.05(2)
C34 C35 1.425(2)
C34 H34 1.016(18)
O1S C1S 1.187(4)
N1S C1S 1.314(5)
N1S C3S 1.424(5)
N1S C2S 1.506(5)
C1S H1SA 0.9500
C2S H2SA 0.9800
C2S H2SB 0.9800
C2S H2SC 0.9800
C3S H3SA 0.9800
C3S H3SB 0.9800
C3S H3SC 0.9800
O1S' C1S' 1.162(11)
N1S' C1S' 1.229(14)
N1S' C3S' 1.399(15)
N1S' C2S' 1.56(2)
C1S' H1SB 0.9500
C2S' H2SD 0.9800
C2S' H2SE 0.9800
C2S' H2SF 0.9800
C3S' H3SD 0.9800
C3S' H3SE 0.9800
C3S' H3SF 0.9800

loop_
_geom_hbond_atom_site_label_D
_geom_hbond_atom_site_label_H
_geom_hbond_atom_site_label_A
_geom_hbond_distance_DH
_geom_hbond_distance_HA
_geom_hbond_distance_DA
_geom_hbond_angle_DHA
N2 H2N O1S 0.872(19) 2.144(19) 2.936(4) 150.8(16)
N2 H2N O1S' 0.872(19) 2.12(2) 2.922(11) 152.5(16)
N3 H3N O1S 0.861(18) 2.204(19) 2.989(4) 151.5(15)
N3 H3N O1S' 0.861(18) 2.12(2) 2.895(10) 150.3(16)
N3 H3N N1 0.861(18) 2.245(17) 2.6707(16) 110.5(13)

loop_
_geom_torsion_atom_site_label_1
_geom_torsion_atom_site_label_2
_geom_torsion_atom_site_label_3
_geom_torsion_atom_site_label_4
_geom_torsion
C8 N2 C1 O1 -2.9(2)
C8 N2 C1 C2 176.42(13)
C6 N1 C2 C3 -1.1(2)
C6 N1 C2 C1 178.79(12)
O1 C1 C2 N1 -174.43(13)
N2 C1 C2 N1 6.23(18)
O1 C1 C2 C3 5.4(2)
N2 C1 C2 C3 -173.90(13)
N1 C2 C3 C4 -0.1(2)
C1 C2 C3 C4 180.00(13)
C2 C3 C4 C5 1.3(2)
C3 C4 C5 C6 -1.3(2)
C2 N1 C6 C5 1.1(2)
C2 N1 C6 C7 -178.18(12)
C4 C5 C6 N1 0.0(2)
C4 C5 C6 C7 179.34(13)
C22 N3 C7 O2 8.4(2)
C22 N3 C7 C6 -172.23(13)
N1 C6 C7 O2 -179.19(14)
C5 C6 C7 O2 1.5(2)
N1 C6 C7 N3 1.43(19)
C5 C6 C7 N3 -177.92(13)
C1 N2 C8 C21 -69.58(19)
C1 N2 C8 C9 114.08(16)
C21 C8 C9 C10 177.16(13)
N2 C8 C9 C10 -6.6(2)
C21 C8 C9 C14 -1.5(2)
N2 C8 C9 C14 174.79(12)
C8 C9 C10 C11 179.37(14)
C14 C9 C10 C11 -2.0(2)
C9 C10 C11 C12 -0.1(2)
C10 C11 C12 C13 1.5(3)
C11 C12 C13 C14 -0.8(2)
C12 C13 C14 C15 179.26(15)
C12 C13 C14 C9 -1.3(2)
C8 C9 C14 C15 0.8(2)
C10 C9 C14 C15 -177.90(13)
C8 C9 C14 C13 -178.65(13)
C10 C9 C14 C13 2.6(2)
C13 C14 C15 C16 179.61(14)
C9 C14 C15 C16 0.2(2)
C14 C15 C16 C17 179.59(14)
C14 C15 C16 C21 -0.5(2)
C15 C16 C17 C18 -179.61(15)
C21 C16 C17 C18 0.5(2)
C16 C17 C18 C19 0.2(2)
C17 C18 C19 C20 -0.7(2)
C18 C19 C20 C21 0.4(2)
C9 C8 C21 C20 -178.30(13)
N2 C8 C21 C20 5.5(2)
C9 C8 C21 C16 1.1(2)
N2 C8 C21 C16 -175.07(12)
C19 C20 C21 C8 179.78(14)
C19 C20 C21 C16 0.3(2)
C15 C16 C21 C8 -0.1(2)
C17 C16 C21 C8 179.77(13)
C15 C16 C21 C20 179.34(13)
C17 C16 C21 C20 -0.8(2)
C7 N3 C22 C23 -79.84(18)
C7 N3 C22 C35 100.82(17)
C35 C22 C23 C24 -179.61(13)
N3 C22 C23 C24 1.1(2)
C35 C22 C23 C28 0.3(2)
N3 C22 C23 C28 -178.98(12)
C22 C23 C24 C25 179.22(14)
C28 C23 C24 C25 -0.7(2)
C23 C24 C25 C26 0.5(2)
C24 C25 C26 C27 0.6(3)
C25 C26 C27 C28 -1.5(3)
C26 C27 C28 C29 -177.27(15)
C26 C27 C28 C23 1.3(2)
C22 C23 C28 C29 -1.5(2)
C24 C23 C28 C29 178.42(13)
C22 C23 C28 C27 179.90(13)
C24 C23 C28 C27 -0.1(2)
C27 C28 C29 C30 178.66(14)
C23 C28 C29 C30 0.1(2)
C28 C29 C30 C31 -177.09(13)
C28 C29 C30 C35 2.4(2)
C29 C30 C31 C32 -178.36(14)
C35 C30 C31 C32 2.1(2)
C30 C31 C32 C33 0.4(2)
C31 C32 C33 C34 -2.1(2)
C32 C33 C34 C35 1.2(2)
C23 C22 C35 C34 -178.95(13)
N3 C22 C35 C34 0.4(2)
C23 C22 C35 C30 2.2(2)
N3 C22 C35 C30 -178.50(12)
C33 C34 C35 C22 -177.56(14)
C33 C34 C35 C30 1.3(2)
C29 C30 C35 C22 -3.5(2)
C31 C30 C35 C22 175.99(12)
C29 C30 C35 C34 177.53(13)
C31 C30 C35 C34 -2.9(2)
C3S N1S C1S O1S 169.7(5)
C2S N1S C1S O1S 3.3(7)
C3S' N1S' C1S' O1S' -171.1(12)
C2S' N1S' C1S' O1S' 3(2)
